data_4341417
loop_
_publ_author_name
'L\"u, Minfeng'
'Colmont, Marie'
'Huv\'e, Marielle'
'De Waele, Isabelle'
'Terryn, Christine'
'Aliev, Almaz'
'Mentr\'e, Olivier'

_publ_section_title
;
 Investigation of New Alkali Bismuth Oxosulfates and Oxophosphates with
 Original Topologies of Oxo-Centered Units
;
_journal_name_full 'Inorganic Chemistry'
_journal_page_first 141031160816001
_journal_paper_doi 10.1021/ic501776h
_journal_year 2014
_chemical_formula_sum 'Bi7 K3 O24 S4'
_chemical_formula_weight 2092.4
_chemical_name_systematic ' ?'
_space_group_IT_number 15
_symmetry_cell_setting monoclinic
_symmetry_Int_Tables_number 15
_symmetry_space_group_name_Hall '-C 2yc'
_symmetry_space_group_name_H-M 'C 1 2/c 1'
_cell_angle_alpha 90
_cell_angle_beta 133.3070(9)
_cell_angle_gamma 90
_cell_formula_units_Z 8
_cell_length_a 28.5219(8)
_cell_length_b 11.4600(3)
_cell_length_c 20.0843(6)
_cell_measurement_temperature 293
_cell_volume 4777.1(2)
_diffrn_ambient_temperature 293
_diffrn_measured_fraction_theta_full 0.99
_diffrn_measured_fraction_theta_max 0.99
_diffrn_measurement_device 'four-cycle diffractometer'
_diffrn_measurement_device_type 'Bruker CCD'
_diffrn_radiation_monochromator graphite
_diffrn_radiation_source 'X-ray tube'
_diffrn_radiation_type 'Mo K\a'
_diffrn_radiation_wavelength 0.71073
_diffrn_reflns_av_R_equivalents 0.0627
_diffrn_reflns_av_sigmaI/netI 0.0519
_diffrn_reflns_limit_h_max 43
_diffrn_reflns_limit_h_min -43
_diffrn_reflns_limit_k_max 17
_diffrn_reflns_limit_k_min -17
_diffrn_reflns_limit_l_max 30
_diffrn_reflns_limit_l_min -27
_diffrn_reflns_number 63914
_diffrn_reflns_theta_full 33.16
_diffrn_reflns_theta_max 33.16
_diffrn_reflns_theta_min 1.96
_exptl_absorpt_coefficient_mu 52.359
_exptl_absorpt_correction_T_max 0.7465
_exptl_absorpt_correction_T_min 0.3365
_exptl_absorpt_correction_type multi-scan
_exptl_absorpt_process_details Bruker
_exptl_crystal_colour colorless
_exptl_crystal_density_diffrn 5.8166
_exptl_crystal_description transparent
_exptl_crystal_F_000 7152
_exptl_crystal_size_max 0.117
_exptl_crystal_size_mid 0.023
_exptl_crystal_size_min 0.020
_refine_diff_density_max 2.98
_refine_diff_density_min -2.29
_refine_ls_extinction_method none
_refine_ls_goodness_of_fit_gt 1.51
_refine_ls_goodness_of_fit_ref 1.32
_refine_ls_number_constraints 0
_refine_ls_number_parameters 224
_refine_ls_number_reflns 5246
_refine_ls_number_restraints 0
_refine_ls_R_factor_all 0.0679
_refine_ls_R_factor_gt 0.0350
_refine_ls_shift/su_max 0.0285
_refine_ls_shift/su_mean 0.0017
_refine_ls_structure_factor_coef F
_refine_ls_weighting_details w=1/(\s^2^(F)+0.0004F^2^)
_refine_ls_weighting_scheme sigma
_refine_ls_wR_factor_gt 0.0484
_refine_ls_wR_factor_ref 0.0549
_reflns_number_gt 3204
_reflns_number_total 5246
_reflns_threshold_expression I>3\s(I)
_cod_data_source_file ic501776h_si_003.cif
_cod_data_source_block I
_cod_database_code 4341417

loop_
_symmetry_equiv_pos_site_id
_symmetry_equiv_pos_as_xyz
1 x,y,z
2 -x,y,-z+1/2
3 -x,-y,-z
4 x,-y,z+1/2
5 x+1/2,y+1/2,z
6 -x+1/2,y+1/2,-z+1/2
7 -x+1/2,-y+1/2,-z
8 x+1/2,-y+1/2,z+1/2

loop_
_atom_site_label
_atom_site_type_symbol
_atom_site_fract_x
_atom_site_fract_y
_atom_site_fract_z
_atom_site_adp_type
_atom_site_U_iso_or_equiv
_atom_site_symmetry_multiplicity
_atom_site_occupancy
_atom_site_calc_flag
Bi1 Bi 0 0.13073(8) 0.25 Uani 0.0184(5) 4 1 d
Bi2 Bi 0 -0.37553(8) 0.25 Uani 0.0175(4) 4 1 d
Bi3 Bi -0.16747(2) 0.12817(5) 0.01272(3) Uani 0.0134(3) 8 1 d
Bi4 Bi 0.11546(2) 0.37348(5) 0.32487(3) Uani 0.0145(3) 8 1 d
Bi5 Bi 0.08337(3) -0.37905(5) 0.16911(3) Uani 0.0151(3) 8 1 d
Bi6 Bi -0.03706(2) 0.37619(5) 0.09313(3) Uani 0.0148(3) 8 1 d
Bi7 Bi -0.03629(2) -0.12594(5) 0.09459(3) Uani 0.0162(3) 8 1 d
Bi8 Bi 0.11608(2) -0.12353(5) 0.32583(3) Uani 0.0170(3) 8 1 d
K1 K 0.31985(15) 0.1222(3) -0.0034(2) Uani 0.025(2) 8 1 d
K2 K 0.24971(15) 0.3740(4) 0.2464(2) Uani 0.033(2) 8 1 d
K3 K 0.09294(17) 0.1315(3) 0.1610(2) Uani 0.031(2) 8 1 d
S1 S 0.23145(17) -0.3790(3) 0.3793(2) Uani 0.023(2) 8 1 d
O1a O 0.1626(7) -0.3919(10) 0.3344(9) Uiso 0.057(3) 8 1 d
O1b O 0.2353(7) -0.2693(10) 0.3490(10) Uiso 0.052(3) 8 1 d
O1c O 0.2694(7) -0.3837(11) 0.4769(9) Uiso 0.058(3) 8 1 d
O1d O 0.2492(8) -0.4768(12) 0.3551(11) Uiso 0.069(4) 8 1 d
S2 S -0.22573(16) 0.1289(3) 0.1194(2) Uani 0.016(2) 8 1 d
O2a O -0.1668(5) 0.1263(8) 0.1338(6) Uiso 0.026(2) 8 1 d
O2b O -0.2282(6) 0.0197(9) 0.1529(8) Uiso 0.035(3) 8 1 d
O2c O -0.2194(5) 0.2286(8) 0.1687(8) Uiso 0.029(2) 8 1 d
O2d O -0.2833(6) 0.1389(9) 0.0206(7) Uiso 0.040(3) 8 1 d
S3 S 0.08684(17) 0.3806(4) 0.0573(2) Uani 0.021(2) 8 1 d
O3a O 0.1186(6) 0.2705(9) 0.0699(8) Uiso 0.041(3) 8 1 d
O3b O 0.1295(7) 0.4786(10) 0.0784(9) Uiso 0.055(3) 8 1 d
O3c O 0.0765(6) 0.3871(10) 0.1182(8) Uiso 0.047(3) 8 1 d
O3d O 0.0285(8) 0.3931(14) -0.0375(11) Uiso 0.088(5) 8 1 d
S4 S 0.58737(19) 0.3695(4) 0.0612(3) Uani 0.030(3) 8 1 d
O4a O 0.6341(6) 0.3161(10) 0.0627(9) Uiso 0.051(3) 8 1 d
O4b O 0.5860(14) 0.486(2) 0.0500(19) Uiso 0.176(11) 8 1 d
O4c O 0.6095(11) 0.369(2) 0.1509(16) Uiso 0.145(8) 8 1 d
O4d O 0.5368(13) 0.289(2) 0.0215(17) Uiso 0.155(9) 8 1 d
O1 O 0.0736(4) 0.4760(7) 0.3612(6) Uiso 0.0144(19) 8 1 d
O2 O 0.0358(4) 0.2734(7) 0.2115(6) Uiso 0.015(2) 8 1 d
O3 O -0.0922(4) 0.2457(7) 0.1112(6) Uiso 0.0118(18) 8 1 d
O4 O 0.0366(4) -0.0255(7) 0.2130(6) Uiso 0.0129(19) 8 1 d
O5 O 0.0729(4) -0.2265(7) 0.3589(6) Uiso 0.0137(19) 8 1 d
O6 O 0.0455(4) 0.5020(7) 0.2026(6) Uiso 0.016(2) 8 1 d
O7 O 0.0490(5) -0.2552(7) 0.2025(6) Uiso 0.017(2) 8 1 d
O8 O -0.0966(5) -0.0001(7) 0.1009(6) Uiso 0.017(2) 8 1 d

loop_
_atom_site_aniso_label
_atom_site_aniso_type_symbol
_atom_site_aniso_U_11
_atom_site_aniso_U_22
_atom_site_aniso_U_33
_atom_site_aniso_U_12
_atom_site_aniso_U_13
_atom_site_aniso_U_23
Bi1 Bi 0.0228(4) 0.0156(3) 0.0248(4) 0 0.0194(4) 0
Bi2 Bi 0.0142(4) 0.0177(3) 0.0165(4) 0 0.0089(3) 0
Bi3 Bi 0.0112(2) 0.0114(2) 0.0120(2) -0.0007(2) 0.0058(2) -0.0005(2)
Bi4 Bi 0.0109(2) 0.0127(2) 0.0181(3) -0.0007(3) 0.0092(2) -0.0029(2)
Bi5 Bi 0.0193(3) 0.0115(2) 0.0208(3) 0.0002(2) 0.0162(2) 0.0004(2)
Bi6 Bi 0.0175(3) 0.0134(2) 0.0119(3) 0.0014(3) 0.0095(2) 0.0009(2)
Bi7 Bi 0.0221(3) 0.0140(2) 0.0138(3) -0.0030(3) 0.0127(2) -0.0021(2)
Bi8 Bi 0.0128(3) 0.0135(2) 0.0235(3) 0.0022(3) 0.0120(2) 0.0053(3)
K1 K 0.0219(17) 0.0290(16) 0.0226(16) 0.0084(17) 0.0142(15) 0.0076(16)
K2 K 0.0248(18) 0.046(2) 0.0223(17) 0.0041(14) 0.0139(16) -0.0005(13)
K3 K 0.035(2) 0.0298(17) 0.0277(18) -0.0043(17) 0.0206(17) -0.0058(16)
S1 S 0.0209(18) 0.0209(17) 0.0170(16) 0.0051(18) 0.0093(15) 0.0069(17)
S2 S 0.0174(17) 0.0154(15) 0.0163(16) -0.0049(16) 0.0115(15) -0.0039(15)
S3 S 0.0187(18) 0.0274(18) 0.0143(16) 0.0019(19) 0.0105(15) -0.0039(17)
S4 S 0.021(2) 0.0222(19) 0.030(2) -0.001(2) 0.0120(18) -0.010(2)

loop_
_atom_type_symbol
_atom_type_scat_dispersion_real
_atom_type_scat_dispersion_imag
_atom_type_scat_source
Bi -4.1077 10.2566 'International Tables Vol C tables 4.2.6.8 and 6.1.1.1'
K 0.2009 0.2494 'International Tables Vol C tables 4.2.6.8 and 6.1.1.1'
O 0.0106 0.0060 'International Tables Vol C tables 4.2.6.8 and 6.1.1.1'
S 0.1246 0.1234 'International Tables Vol C tables 4.2.6.8 and 6.1.1.1'

loop_
_geom_angle_atom_site_label_1
_geom_angle_atom_site_label_2
_geom_angle_atom_site_label_3
_geom_angle_site_symmetry_1
_geom_angle_site_symmetry_3
_geom_angle
O2 Bi1 O2 . 2_555 90.5(4)
O4a Bi3 O3 7_555 . 80.3(5)
O4a Bi3 O8 7_555 . 98.7(5)
O3 Bi3 O8 . . 83.4(3)
O1 Bi4 O2 . . 103.0(4)
O1 Bi4 O3 . 2_555 73.6(4)
O1 Bi4 O6 . . 74.7(4)
O2 Bi4 O3 . 2_555 75.7(4)
O2 Bi4 O6 . . 72.6(3)
O3 Bi4 O6 2_555 . 128.0(4)
O3d Bi5 O6 3_555 1_545 73.8(6)
O3d Bi5 O7 3_555 . 80.5(6)
O6 Bi5 O7 1_545 . 83.1(5)
O1 Bi6 O2 2_555 . 101.9(5)
O1 Bi6 O3 2_555 . 72.6(4)
O1 Bi6 O6 2_555 . 74.7(4)
O2 Bi6 O3 . . 73.9(4)
O2 Bi6 O6 . . 73.0(3)
O3 Bi6 O6 . . 126.7(4)
O4 Bi7 O5 . 2_555 101.4(4)
O4 Bi7 O7 . . 73.2(3)
O4 Bi7 O8 . . 78.2(4)
O5 Bi7 O7 2_555 . 76.5(4)
O5 Bi7 O8 2_555 . 73.1(4)
O7 Bi7 O8 . . 132.6(5)
O4 Bi8 O5 . . 101.9(4)
O4 Bi8 O7 . . 73.4(3)
O4 Bi8 O8 . 2_555 79.2(4)
O5 Bi8 O7 . . 75.2(5)
O5 Bi8 O8 . 2_555 72.7(4)
O7 Bi8 O8 . 2_555 131.8(4)
O1b K1 O2b 4_554 3_555 73.5(3)
O1b K1 O1 4_554 6_545 165.8(6)
O2b K1 O1 3_555 6_545 107.5(3)
O1b K2 O1d 6_555 1_565 173.6(5)
O1b K2 O2b 6_555 5_555 71.8(5)
O1d K2 O2b 1_565 5_555 106.0(5)
O3a K3 O4b . 5_445 73.9(9)
O1a S1 O1b . . 106.3(9)
O1a S1 O1c . . 105.3(12)
O1a S1 O1d . . 109.7(9)
O1b S1 O1c . . 113.7(8)
O1b S1 O1d . . 113.0(14)
O1c S1 O1d . . 108.5(9)
O2a S2 O2b . . 107.4(8)
O2a S2 O2c . . 106.7(8)
O2a S2 O2d . . 109.1(9)
O2b S2 O2c . . 112.9(10)
O2b S2 O2d . . 109.2(7)
O2c S2 O2d . . 111.3(7)
O3a S3 O3b . . 108.1(10)
O3a S3 O3c . . 111.0(9)
O3a S3 O3d . . 109.3(9)
O3b S3 O3c . . 108.8(10)
O3b S3 O3d . . 106.2(10)
O3c S3 O3d . . 113.1(13)
O4a S4 O4b . . 110(2)
O4a S4 O4c . . 111.4(13)
O4a S4 O4d . . 107.6(16)
O4b S4 O4c . . 98(2)
O4b S4 O4d . . 130.8(16)
O4c S4 O4d . . 96(2)

loop_
_geom_bond_atom_site_label_1
_geom_bond_atom_site_label_2
_geom_bond_site_symmetry_2
_geom_bond_distance
Bi1 O2 . 2.323(13)
Bi1 O2 2_555 2.323(13)
Bi3 O4a 7_555 2.36(2)
Bi3 O3 . 2.124(7)
Bi3 O8 . 2.115(8)
Bi4 O1 . 2.129(14)
Bi4 O2 . 2.136(7)
Bi4 O3 2_555 2.325(13)
Bi4 O6 . 2.336(8)
Bi5 O3d 3_555 2.371(14)
Bi5 O6 1_545 2.116(13)
Bi5 O7 . 2.081(13)
Bi6 O1 2_555 2.132(14)
Bi6 O2 . 2.140(7)
Bi6 O3 . 2.371(13)
Bi6 O6 . 2.314(8)
Bi7 O4 . 2.126(7)
Bi7 O5 2_555 2.152(14)
Bi7 O7 . 2.361(8)
Bi7 O8 . 2.313(13)
Bi8 O4 . 2.119(7)
Bi8 O5 . 2.114(14)
Bi8 O7 . 2.360(8)
Bi8 O8 2_555 2.366(14)
K1 O1b 4_554 2.763(12)
K1 O2b 3_555 2.779(10)
K1 O1 6_545 2.881(8)
K2 O1b 6_555 2.77(2)
K2 O1d 1_565 2.78(2)
K2 O2b 5_555 2.887(19)
K3 O3a . 2.875(19)
K3 O4b 5_445 2.68(4)
S1 O1a . 1.505(19)
S1 O1b . 1.434(16)
S1 O1c . 1.451(16)
S1 O1d . 1.44(2)
S2 O2a . 1.497(16)
S2 O2b . 1.446(14)
S2 O2c . 1.439(13)
S2 O2d . 1.474(10)
S3 O3a . 1.470(14)
S3 O3b . 1.489(17)
S3 O3c . 1.44(2)
S3 O3d . 1.439(14)
S4 O4a . 1.45(2)
S4 O4b . 1.34(3)
S4 O4c . 1.44(3)
S4 O4d . 1.41(3)
